data_7108451
loop_
_publ_author_name
'Xiao-Jun Wang'
'Pei-Zhou Li'
'Lei Liu'
'Quan Zhang'
'Parijat Borah'
'Jinye Daniel Wong'
'Xiu Xiang Chan'
'Ganguly Rakesh'
'Yongxin Li'
'Yanli Zhao'

_publ_section_title
;
 Significant gas uptake enhancement by post-exchange of zinc(II) with
 copper(II) within a metal-organic framework
;
_journal_name_full Chem.Commun.
_journal_page_first 10286
_journal_paper_doi 10.1039/c2cc34921c
_journal_volume 48
_journal_year 2012
_chemical_formula_sum 'C117 H133 N27 O47 Zn8'
_chemical_formula_weight 3192.62
_chemical_name_systematic
;
?
;
_space_group_IT_number 56
_symmetry_cell_setting orthorhombic
_symmetry_space_group_name_Hall '-P 2ab 2ac'
_symmetry_space_group_name_H-M 'P c c n'
_atom_sites_solution_hydrogens geom
_atom_sites_solution_primary direct
_atom_sites_solution_secondary difmap
_audit_creation_method SHELXL-97
_cell_angle_alpha 90.00
_cell_angle_beta 90.00
_cell_angle_gamma 90.00
_cell_formula_units_Z 4
_cell_length_a 26.4360(4)
_cell_length_b 26.1150(4)
_cell_length_c 26.3473(4)
_cell_measurement_reflns_used 9834
_cell_measurement_temperature 103(2)
_cell_measurement_theta_max 25.38
_cell_measurement_theta_min 2.32
_cell_volume 18189.5(5)
_computing_cell_refinement 'Bruker SAINT'
_computing_data_collection 'Bruker APEX2'
_computing_data_reduction 'Bruker SAINT'
_computing_molecular_graphics 'Bruker SHELXTL'
_computing_publication_material 'Bruker SHELXTL'
_computing_structure_refinement 'SHELXL-97 (Sheldrick, 2008)'
_computing_structure_solution 'SHELXS-97 (Sheldrick, 2008)'
_diffrn_ambient_temperature 103(2)
_diffrn_measured_fraction_theta_full 0.998
_diffrn_measured_fraction_theta_max 0.998
_diffrn_measurement_device_type 'Bruker APEX-II CCD'
_diffrn_measurement_method '\f and \w scans'
_diffrn_radiation_monochromator graphite
_diffrn_radiation_source 'fine-focus sealed tube'
_diffrn_radiation_type MoK\a
_diffrn_radiation_wavelength 0.71073
_diffrn_reflns_av_R_equivalents 0.0636
_diffrn_reflns_av_sigmaI/netI 0.0598
_diffrn_reflns_limit_h_max 31
_diffrn_reflns_limit_h_min -37
_diffrn_reflns_limit_k_max 36
_diffrn_reflns_limit_k_min -36
_diffrn_reflns_limit_l_max 33
_diffrn_reflns_limit_l_min -37
_diffrn_reflns_number 180525
_diffrn_reflns_theta_full 30.11
_diffrn_reflns_theta_max 30.11
_diffrn_reflns_theta_min 1.73
_exptl_absorpt_coefficient_mu 1.130
_exptl_absorpt_correction_T_max 0.9151
_exptl_absorpt_correction_T_min 0.7000
_exptl_absorpt_correction_type multi-scan
_exptl_absorpt_process_details sadabs
_exptl_crystal_colour colourless
_exptl_crystal_density_diffrn 1.166
_exptl_crystal_density_method 'not measured'
_exptl_crystal_description block
_exptl_crystal_F_000 8320
_exptl_crystal_size_max 0.34
_exptl_crystal_size_mid 0.28
_exptl_crystal_size_min 0.08
_refine_diff_density_max 2.000
_refine_diff_density_min -0.969
_refine_diff_density_rms 0.181
_refine_ls_extinction_method none
_refine_ls_goodness_of_fit_ref 1.034
_refine_ls_hydrogen_treatment constr
_refine_ls_matrix_type full
_refine_ls_number_parameters 1283
_refine_ls_number_reflns 26771
_refine_ls_number_restraints 2145
_refine_ls_restrained_S_all 1.060
_refine_ls_R_factor_all 0.0957
_refine_ls_R_factor_gt 0.0633
_refine_ls_shift/su_max 0.004
_refine_ls_shift/su_mean 0.000
_refine_ls_structure_factor_coef Fsqd
_refine_ls_weighting_details 'calc w=1/[\s^2^(Fo^2^)+(0.1297P)^2^+0.0000P] where P=(Fo^2^+2Fc^2^)/3'
_refine_ls_weighting_scheme calc
_refine_ls_wR_factor_gt 0.1905
_refine_ls_wR_factor_ref 0.2056
_reflns_number_gt 16865
_reflns_number_total 26771
_reflns_threshold_expression >2sigma(I)
_cod_data_source_file c2cc34921c.txt
_cod_data_source_block zhao17s-sr
_cod_original_sg_symbol_H-M Pccn
_cod_database_code 7108451

loop_
_symmetry_equiv_pos_as_xyz
'x, y, z'
'-x+1/2, -y+1/2, z'
'-x, y+1/2, -z+1/2'
'x+1/2, -y, -z+1/2'
'-x, -y, -z'
'x-1/2, y-1/2, -z'
'x, -y-1/2, z-1/2'
'-x-1/2, y, z-1/2'

loop_
_atom_site_label
_atom_site_type_symbol
_atom_site_fract_x
_atom_site_fract_y
_atom_site_fract_z
_atom_site_U_iso_or_equiv
_atom_site_adp_type
_atom_site_occupancy
_atom_site_symmetry_multiplicity
_atom_site_calc_flag
_atom_site_refinement_flags
_atom_site_disorder_assembly
_atom_site_disorder_group
Zn1 Zn 0.472701(14) 0.753922(14) 0.246746(14) 0.02119(10) Uani 1 1 d D . .
Zn2 Zn 0.401388(14) 0.709656(14) 0.149069(14) 0.02167(10) Uani 1 1 d D . .
Zn3 Zn 0.721176(16) 0.905235(15) 0.166138(15) 0.02510(10) Uani 1 1 d D . .
Zn4 Zn 0.768636(15) 0.971629(14) 0.263725(14) 0.02092(10) Uani 1 1 d . . .
C1 C 0.42341(14) 0.81893(13) 0.19570(13) 0.0272(7) Uani 1 1 d . A .
C2 C 0.40211(13) 0.85726(12) 0.15897(12) 0.0234(7) Uani 1 1 d . . .
C3 C 0.37354(14) 0.89769(13) 0.17789(13) 0.0272(7) Uani 1 1 d . C .
H3 H 0.3679 0.9004 0.2134 0.033 Uiso 1 1 calc R . .
C4 C 0.35316(14) 0.93406(13) 0.14554(13) 0.0276(7) Uani 1 1 d . . .
C5 C 0.32054(15) 0.97609(14) 0.16525(15) 0.0332(8) Uani 1 1 d . C .
C6 C 0.36333(14) 0.93098(13) 0.09356(13) 0.0291(7) Uani 1 1 d . C .
H6 H 0.3504 0.9561 0.0710 0.035 Uiso 1 1 calc R . .
C7 C 0.39240(14) 0.89084(13) 0.07530(13) 0.0275(7) Uani 1 1 d . . .
C8 C 0.41189(13) 0.85319(13) 0.10751(13) 0.0261(7) Uani 1 1 d . C .
H8 H 0.4313 0.8256 0.0945 0.031 Uiso 1 1 calc R . .
C9 C 0.37228(16) 0.90220(14) -0.01841(14) 0.0344(9) Uani 1 1 d . . .
H9 H 0.3398 0.9176 -0.0168 0.041 Uiso 1 1 calc R C .
C10 C 0.39893(15) 0.89002(14) -0.06042(13) 0.0322(8) Uani 1 1 d . C .
C11 C 0.38361(17) 0.89479(15) -0.11279(14) 0.0373(9) Uani 1 1 d . . .
C12 C 0.35533(16) 0.93674(14) -0.12831(14) 0.0375(9) Uani 1 1 d . C .
H12 H 0.3477 0.9635 -0.1051 0.045 Uiso 1 1 calc R . .
C13 C 0.33825(15) 0.93925(13) -0.17815(13) 0.0303(8) Uani 1 1 d . . .
C14 C 0.30777(14) 0.98486(13) -0.19411(13) 0.0290(7) Uani 1 1 d . C .
C15 C 0.35058(13) 0.90128(13) -0.21246(13) 0.0266(7) Uani 1 1 d . C .
H15 H 0.3386 0.9031 -0.2464 0.032 Uiso 1 1 calc R . .
C16 C 0.38071(14) 0.86009(13) -0.19700(13) 0.0276(7) Uani 1 1 d . . .
C17 C 0.39683(13) 0.81906(12) -0.23369(13) 0.0253(7) Uani 1 1 d . C .
C18 C 0.39676(15) 0.85671(14) -0.14738(13) 0.0326(8) Uani 1 1 d . C .
H18 H 0.4168 0.8285 -0.1368 0.039 Uiso 1 1 calc R . .
C19 C 0.53253(17) 0.80097(17) 0.31158(17) 0.0447(10) Uani 1 1 d D . .
C20 C 0.57602(15) 0.83247(16) 0.33168(14) 0.0368(9) Uani 1 1 d D B .
C21 C 0.61343(15) 0.84943(14) 0.29919(14) 0.0321(8) Uani 1 1 d . . .
H21 H 0.6114 0.8418 0.2640 0.039 Uiso 1 1 calc R C .
C22 C 0.65397(14) 0.87757(13) 0.31757(13) 0.0282(7) Uani 1 1 d . B .
C23 C 0.69394(14) 0.89795(12) 0.28302(13) 0.0255(7) Uani 1 1 d . . .
C24 C 0.65558(15) 0.89061(15) 0.36867(13) 0.0334(8) Uani 1 1 d . . .
H24 H 0.6830 0.9102 0.3816 0.040 Uiso 1 1 calc R B .
C25 C 0.61672(16) 0.87482(17) 0.40093(14) 0.0393(10) Uani 1 1 d . B .
C26 C 0.57746(17) 0.84519(16) 0.38258(15) 0.0425(10) Uani 1 1 d . . .
H26 H 0.5516 0.8336 0.4048 0.051 Uiso 1 1 calc R B .
C27 C 0.61854(16) 0.89009(17) 0.45366(14) 0.0412(10) Uani 1 1 d . . .
C28 C 0.59806(15) 0.86769(15) 0.49503(14) 0.0339(8) Uani 1 1 d . B .
H28 H 0.5774 0.8380 0.4958 0.041 Uiso 1 1 calc R . .
C29 C 0.60396(14) 0.88801(15) 0.58818(13) 0.0314(8) Uani 1 1 d . . .
C30 C 0.56067(13) 0.86284(13) 0.60466(13) 0.0268(7) Uani 1 1 d . . .
H30 H 0.5362 0.8515 0.5808 0.032 Uiso 1 1 calc R . .
C31 C 0.55339(13) 0.85430(13) 0.65620(12) 0.0236(7) Uani 1 1 d . . .
C32 C 0.50726(13) 0.82555(12) 0.67376(12) 0.0247(7) Uani 1 1 d . . .
C33 C 0.58863(14) 0.87120(13) 0.69111(13) 0.0281(7) Uani 1 1 d . . .
H33 H 0.5839 0.8645 0.7262 0.034 Uiso 1 1 calc R . .
C34 C 0.63158(14) 0.89840(14) 0.67476(13) 0.0279(7) Uani 1 1 d . . .
C35 C 0.66772(14) 0.91808(14) 0.71297(13) 0.0300(8) Uani 1 1 d . . .
C36 C 0.63947(14) 0.90607(14) 0.62358(13) 0.0300(8) Uani 1 1 d . . .
H36 H 0.6689 0.9236 0.6123 0.036 Uiso 1 1 calc R . .
C37 C 0.3159(2) 0.7733(2) 0.1876(3) 0.0523(18) Uani 0.686(8) 1 d PDU A 1
H37 H 0.3266 0.7641 0.2208 0.063 Uiso 0.686(8) 1 calc PR A 1
C38 C 0.2550(5) 0.8331(5) 0.2234(6) 0.135(5) Uani 0.686(8) 1 d PDU A 1
H38A H 0.2649 0.8168 0.2554 0.203 Uiso 0.686(8) 1 calc PR A 1
H38B H 0.2183 0.8302 0.2190 0.203 Uiso 0.686(8) 1 calc PR A 1
H38C H 0.2646 0.8694 0.2242 0.203 Uiso 0.686(8) 1 calc PR A 1
C39 C 0.2655(5) 0.8257(5) 0.1319(5) 0.090(4) Uani 0.686(8) 1 d PDU A 1
H39A H 0.2870 0.8545 0.1218 0.135 Uiso 0.686(8) 1 calc PR A 1
H39B H 0.2301 0.8367 0.1324 0.135 Uiso 0.686(8) 1 calc PR A 1
H39C H 0.2696 0.7976 0.1075 0.135 Uiso 0.686(8) 1 calc PR A 1
N7 N 0.2801(3) 0.8083(3) 0.1820(4) 0.080(2) Uani 0.686(8) 1 d PDU A 1
O17 O 0.3358(5) 0.7522(5) 0.1504(4) 0.037(2) Uani 0.686(8) 1 d PDU A 1
C37A C 0.3133(4) 0.7748(4) 0.1292(5) 0.037(3) Uani 0.314(8) 1 d PDU A 2
H37A H 0.3216 0.7684 0.0947 0.045 Uiso 0.314(8) 1 calc PR A 2
C38A C 0.2515(7) 0.8332(8) 0.0954(7) 0.079(6) Uani 0.314(8) 1 d PDU A 2
H38D H 0.2577 0.8132 0.0646 0.119 Uiso 0.314(8) 1 calc PR A 2
H38E H 0.2637 0.8683 0.0906 0.119 Uiso 0.314(8) 1 calc PR A 2
H38F H 0.2151 0.8337 0.1026 0.119 Uiso 0.314(8) 1 calc PR A 2
C39A C 0.2606(7) 0.8313(7) 0.1841(7) 0.066(5) Uani 0.314(8) 1 d PDU A 2
H39D H 0.2775 0.8147 0.2127 0.098 Uiso 0.314(8) 1 calc PR A 2
H39E H 0.2240 0.8261 0.1868 0.098 Uiso 0.314(8) 1 calc PR A 2
H39F H 0.2680 0.8681 0.1845 0.098 Uiso 0.314(8) 1 calc PR A 2
N7A N 0.2782(6) 0.8098(6) 0.1380(7) 0.062(4) Uani 0.314(8) 1 d PDU A 2
O17A O 0.3362(12) 0.7498(11) 0.1611(8) 0.037(4) Uani 0.314(8) 1 d PDU A 2
C40 C 0.4252(3) 0.7094(3) 0.0402(2) 0.0597(16) Uani 0.835(6) 1 d PDU A 1
H40 H 0.4457 0.6811 0.0496 0.072 Uiso 0.835(6) 1 calc PR A 1
C41 C 0.3815(5) 0.7537(4) -0.0301(4) 0.135(4) Uani 0.835(6) 1 d PDU A 1
H41A H 0.3556 0.7609 -0.0044 0.203 Uiso 0.835(6) 1 calc PR A 1
H41B H 0.3654 0.7389 -0.0602 0.203 Uiso 0.835(6) 1 calc PR A 1
H41C H 0.3987 0.7856 -0.0394 0.203 Uiso 0.835(6) 1 calc PR A 1
C42 C 0.4482(5) 0.6908(5) -0.0469(4) 0.159(5) Uani 0.835(6) 1 d PDU A 1
H42A H 0.4780 0.6755 -0.0307 0.239 Uiso 0.835(6) 1 calc PR A 1
H42B H 0.4591 0.7151 -0.0730 0.239 Uiso 0.835(6) 1 calc PR A 1
H42C H 0.4277 0.6638 -0.0626 0.239 Uiso 0.835(6) 1 calc PR A 1
N8 N 0.4186(2) 0.7171(3) -0.0094(2) 0.0775(18) Uani 0.835(6) 1 d PDU A 1
O18 O 0.4078(3) 0.73460(18) 0.07425(14) 0.0373(12) Uani 0.835(6) 1 d PDU A 1
C40A C 0.3923(15) 0.6862(12) 0.0421(7) 0.085(6) Uani 0.165(6) 1 d PDU A 2
H40A H 0.4072 0.6566 0.0567 0.102 Uiso 0.165(6) 1 calc PR A 2
C41A C 0.371(2) 0.7061(19) -0.0481(13) 0.131(12) Uani 0.165(6) 1 d PDU A 2
H41D H 0.3380 0.7043 -0.0639 0.197 Uiso 0.165(6) 1 calc PR A 2
H41E H 0.3970 0.6933 -0.0718 0.197 Uiso 0.165(6) 1 calc PR A 2
H41F H 0.3792 0.7417 -0.0393 0.197 Uiso 0.165(6) 1 calc PR A 2
C42A C 0.349(3) 0.6244(17) -0.0097(18) 0.17(2) Uani 0.165(6) 1 d PDU A 2
H42D H 0.3123 0.6278 -0.0115 0.261 Uiso 0.165(6) 1 calc PR A 2
H42E H 0.3581 0.6016 0.0186 0.261 Uiso 0.165(6) 1 calc PR A 2
H42F H 0.3618 0.6099 -0.0415 0.261 Uiso 0.165(6) 1 calc PR A 2
N8A N 0.3718(16) 0.6745(13) -0.0015(9) 0.115(7) Uani 0.165(6) 1 d PDU A 2
O18A O 0.3986(15) 0.7230(10) 0.0702(5) 0.044(6) Uani 0.165(6) 1 d PDU A 2
C43 C 0.3866(3) 0.5994(2) 0.1449(3) 0.0432(16) Uani 0.700(7) 1 d PDU A 1
H43 H 0.4182 0.6027 0.1616 0.052 Uiso 0.700(7) 1 calc PR A 1
C44 C 0.3176(3) 0.5427(4) 0.1209(4) 0.073(3) Uani 0.700(7) 1 d PDU A 1
H44A H 0.3095 0.5708 0.0976 0.110 Uiso 0.700(7) 1 calc PR A 1
H44B H 0.2909 0.5398 0.1466 0.110 Uiso 0.700(7) 1 calc PR A 1
H44C H 0.3200 0.5106 0.1019 0.110 Uiso 0.700(7) 1 calc PR A 1
C45 C 0.3892(3) 0.5106(3) 0.1738(3) 0.071(2) Uani 0.700(7) 1 d PDU A 1
H45A H 0.4213 0.5220 0.1887 0.107 Uiso 0.700(7) 1 calc PR A 1
H45B H 0.3956 0.4820 0.1506 0.107 Uiso 0.700(7) 1 calc PR A 1
H45C H 0.3663 0.4993 0.2009 0.107 Uiso 0.700(7) 1 calc PR A 1
N9 N 0.3658(2) 0.5532(2) 0.1458(3) 0.0582(17) Uani 0.700(7) 1 d PDU A 1
O19 O 0.3694(2) 0.6391(2) 0.1247(2) 0.0296(12) Uani 0.700(7) 1 d PDU A 1
C43A C 0.3614(7) 0.6104(5) 0.1318(6) 0.043(3) Uani 0.300(7) 1 d PDU A 2
H43A H 0.3795 0.6066 0.1627 0.052 Uiso 0.300(7) 1 calc PR A 2
C44A C 0.3113(7) 0.5752(7) 0.0665(6) 0.069(5) Uani 0.300(7) 1 d PDU A 2
H44D H 0.3106 0.6116 0.0574 0.104 Uiso 0.300(7) 1 calc PR A 2
H44E H 0.2766 0.5626 0.0702 0.104 Uiso 0.300(7) 1 calc PR A 2
H44F H 0.3286 0.5558 0.0398 0.104 Uiso 0.300(7) 1 calc PR A 2
C45A C 0.3413(10) 0.5168(6) 0.1365(8) 0.083(6) Uani 0.300(7) 1 d PDU A 2
H45D H 0.3603 0.5181 0.1684 0.125 Uiso 0.300(7) 1 calc PR A 2
H45E H 0.3586 0.4939 0.1126 0.125 Uiso 0.300(7) 1 calc PR A 2
H45F H 0.3071 0.5039 0.1430 0.125 Uiso 0.300(7) 1 calc PR A 2
N9A N 0.3383(6) 0.5688(4) 0.1144(5) 0.055(3) Uani 0.300(7) 1 d PDU A 2
O19A O 0.3620(6) 0.6518(4) 0.1131(6) 0.035(3) Uani 0.300(7) 1 d PDU A 2
C46 C 0.6136(2) 0.9001(2) 0.1592(2) 0.0370(13) Uani 0.711(5) 1 d PDU B 1
H46 H 0.6192 0.9316 0.1764 0.044 Uiso 0.711(5) 1 calc PR B 1
C47 C 0.5271(3) 0.9074(3) 0.1885(3) 0.067(2) Uani 0.711(5) 1 d PDU B 1
H47A H 0.5403 0.9399 0.2013 0.101 Uiso 0.711(5) 1 calc PR B 1
H47B H 0.5170 0.8857 0.2171 0.101 Uiso 0.711(5) 1 calc PR B 1
H47C H 0.4977 0.9139 0.1668 0.101 Uiso 0.711(5) 1 calc PR B 1
C48 C 0.5555(4) 0.8316(4) 0.1378(4) 0.057(3) Uani 0.711(5) 1 d PDU B 1
H48A H 0.5809 0.8232 0.1121 0.086 Uiso 0.711(5) 1 calc PR B 1
H48B H 0.5219 0.8320 0.1222 0.086 Uiso 0.711(5) 1 calc PR B 1
H48C H 0.5564 0.8059 0.1649 0.086 Uiso 0.711(5) 1 calc PR B 1
N10 N 0.56637(18) 0.88123(19) 0.1589(2) 0.0450(13) Uani 0.711(5) 1 d PDU B 1
O20 O 0.6502(4) 0.8794(4) 0.1385(3) 0.037(2) Uani 0.711(5) 1 d PDU B 1
C46A C 0.6265(6) 0.8652(7) 0.1076(7) 0.065(4) Uani 0.289(5) 1 d PDU B 2
H46A H 0.6414 0.8806 0.0786 0.077 Uiso 0.289(5) 1 calc PR B 2
C47A C 0.5699(11) 0.8247(11) 0.0464(8) 0.123(8) Uani 0.289(5) 1 d PDU B 2
H47D H 0.5989 0.8065 0.0320 0.185 Uiso 0.289(5) 1 calc PR B 2
H47E H 0.5620 0.8546 0.0253 0.185 Uiso 0.289(5) 1 calc PR B 2
H47F H 0.5406 0.8018 0.0474 0.185 Uiso 0.289(5) 1 calc PR B 2
C48A C 0.5510(14) 0.8198(15) 0.1382(11) 0.090(10) Uani 0.289(5) 1 d PDU B 2
H48D H 0.5695 0.7922 0.1552 0.136 Uiso 0.289(5) 1 calc PR B 2
H48E H 0.5203 0.8058 0.1226 0.136 Uiso 0.289(5) 1 calc PR B 2
H48F H 0.5418 0.8460 0.1631 0.136 Uiso 0.289(5) 1 calc PR B 2
N10A N 0.5825(6) 0.8421(7) 0.0995(7) 0.084(5) Uani 0.289(5) 1 d PDU B 2
O20A O 0.6501(9) 0.8696(10) 0.1462(8) 0.027(4) Uani 0.289(5) 1 d PDU B 2
C49 C 0.7279(3) 0.9320(3) 0.0564(2) 0.0477(17) Uani 0.681(8) 1 d PDU B 1
H49 H 0.7168 0.9657 0.0644 0.057 Uiso 0.681(8) 1 calc PR B 1
C50 C 0.7137(6) 0.9492(5) -0.0349(4) 0.117(4) Uani 0.681(8) 1 d PDU B 1
H50A H 0.6879 0.9319 -0.0554 0.175 Uiso 0.681(8) 1 calc PR B 1
H50B H 0.7440 0.9549 -0.0555 0.175 Uiso 0.681(8) 1 calc PR B 1
H50C H 0.7005 0.9822 -0.0231 0.175 Uiso 0.681(8) 1 calc PR B 1
C51 C 0.7503(4) 0.8701(4) -0.0081(4) 0.083(3) Uani 0.681(8) 1 d PDU B 1
H51A H 0.7524 0.8460 0.0204 0.125 Uiso 0.681(8) 1 calc PR B 1
H51B H 0.7845 0.8775 -0.0205 0.125 Uiso 0.681(8) 1 calc PR B 1
H51C H 0.7302 0.8549 -0.0354 0.125 Uiso 0.681(8) 1 calc PR B 1
N11 N 0.7264(4) 0.9174(3) 0.0089(3) 0.068(2) Uani 0.681(8) 1 d PDU B 1
O21 O 0.7426(3) 0.9054(2) 0.0904(2) 0.0351(13) Uani 0.681(8) 1 d PDU B 1
C49A C 0.7385(9) 0.9032(7) 0.0521(5) 0.075(4) Uani 0.319(8) 1 d PDU B 2
H49A H 0.7371 0.8669 0.0535 0.090 Uiso 0.319(8) 1 calc PR B 2
C50A C 0.7404(11) 0.9791(8) -0.0051(10) 0.106(7) Uani 0.319(8) 1 d PDU B 2
H50D H 0.7076 0.9946 0.0032 0.159 Uiso 0.319(8) 1 calc PR B 2
H50E H 0.7477 0.9843 -0.0412 0.159 Uiso 0.319(8) 1 calc PR B 2
H50F H 0.7669 0.9952 0.0154 0.159 Uiso 0.319(8) 1 calc PR B 2
C51A C 0.7193(12) 0.8959(11) -0.0388(8) 0.127(8) Uani 0.319(8) 1 d PDU B 2
H51D H 0.6972 0.8680 -0.0275 0.190 Uiso 0.319(8) 1 calc PR B 2
H51E H 0.7478 0.8816 -0.0580 0.190 Uiso 0.319(8) 1 calc PR B 2
H51F H 0.7001 0.9194 -0.0606 0.190 Uiso 0.319(8) 1 calc PR B 2
N11A N 0.7387(13) 0.9241(8) 0.0060(7) 0.098(5) Uani 0.319(8) 1 d PDU B 2
O21A O 0.7401(6) 0.9250(5) 0.0918(4) 0.035(3) Uani 0.319(8) 1 d PDU B 2
C52 C 0.7786(3) 0.8133(2) 0.1944(3) 0.0494(18) Uani 0.688(8) 1 d PDU B 1
H52 H 0.7709 0.8211 0.2287 0.059 Uiso 0.688(8) 1 calc PR B 1
C53 C 0.8255(4) 0.7638(4) 0.1336(4) 0.070(3) Uani 0.688(8) 1 d PDU B 1
H53A H 0.8019 0.7805 0.1102 0.104 Uiso 0.688(8) 1 calc PR B 1
H53B H 0.8234 0.7265 0.1293 0.104 Uiso 0.688(8) 1 calc PR B 1
H53C H 0.8600 0.7752 0.1262 0.104 Uiso 0.688(8) 1 calc PR B 1
C54 C 0.8369(4) 0.7506(3) 0.2257(4) 0.090(3) Uani 0.688(8) 1 d PDU B 1
H54A H 0.8307 0.7687 0.2576 0.135 Uiso 0.688(8) 1 calc PR B 1
H54B H 0.8733 0.7491 0.2191 0.135 Uiso 0.688(8) 1 calc PR B 1
H54C H 0.8233 0.7157 0.2280 0.135 Uiso 0.688(8) 1 calc PR B 1
N12 N 0.8125(3) 0.7771(2) 0.1852(3) 0.061(2) Uani 0.688(8) 1 d PDU B 1
O22 O 0.7566(4) 0.8372(4) 0.1610(3) 0.0372(18) Uani 0.688(8) 1 d PDU B 1
C52A C 0.7763(5) 0.8097(5) 0.1390(5) 0.046(3) Uani 0.312(8) 1 d PDU B 2
H52A H 0.7656 0.8193 0.1059 0.056 Uiso 0.312(8) 1 calc PR B 2
C53A C 0.8276(8) 0.7577(8) 0.1921(7) 0.063(5) Uani 0.312(8) 1 d PDU B 2
H53D H 0.8124 0.7801 0.2178 0.095 Uiso 0.312(8) 1 calc PR B 2
H53E H 0.8645 0.7606 0.1937 0.095 Uiso 0.312(8) 1 calc PR B 2
H53F H 0.8176 0.7222 0.1986 0.095 Uiso 0.312(8) 1 calc PR B 2
C54A C 0.8319(9) 0.7467(8) 0.0996(8) 0.092(7) Uani 0.312(8) 1 d PDU B 2
H54D H 0.8140 0.7142 0.0942 0.138 Uiso 0.312(8) 1 calc PR B 2
H54E H 0.8678 0.7398 0.1060 0.138 Uiso 0.312(8) 1 calc PR B 2
H54F H 0.8286 0.7681 0.0693 0.138 Uiso 0.312(8) 1 calc PR B 2
N12A N 0.8104(8) 0.7729(8) 0.1426(7) 0.069(5) Uani 0.312(8) 1 d PDU B 2
O22A O 0.7577(10) 0.8323(9) 0.1751(6) 0.033(4) Uani 0.312(8) 1 d PDU B 2
N1 N 0.40237(13) 0.88753(13) 0.02125(12) 0.0387(8) Uani 1 1 d U C .
N2 N 0.44599(15) 0.86802(16) 0.00291(13) 0.0495(10) Uani 1 1 d U . .
N3 N 0.44386(16) 0.86942(17) -0.04672(13) 0.0585(12) Uani 1 1 d U C .
N4 N 0.64169(18) 0.93425(17) 0.46841(15) 0.0633(12) Uani 1 1 d U B .
N5 N 0.63850(18) 0.93777(17) 0.51785(15) 0.0627(12) Uani 1 1 d U . .
N6 N 0.61277(15) 0.89579(15) 0.53460(13) 0.0480(9) Uani 1 1 d U B .
O1 O 0.44205(9) 0.77709(8) 0.17809(8) 0.0236(5) Uani 1 1 d U A .
O2 O 0.42484(12) 0.82877(10) 0.24142(9) 0.0408(7) Uani 1 1 d U A .
O3 O 0.31166(11) 0.97419(10) 0.21288(11) 0.0414(7) Uani 1 1 d U . .
O4 O 0.30456(15) 1.00933(13) 0.13672(12) 0.0633(10) Uani 1 1 d U . .
O5 O 0.42317(11) 0.78404(9) -0.21460(9) 0.0325(6) Uani 1 1 d U . .
O6 O 0.38393(9) 0.82258(9) -0.27916(9) 0.0284(5) Uani 1 1 d U . .
O7 O 0.28624(11) 0.98212(10) -0.23654(9) 0.0339(6) Uani 1 1 d U . .
O8 O 0.30638(11) 1.02219(10) -0.16416(10) 0.0379(7) Uani 1 1 d U . .
O9 O 0.5354(5) 0.7873(8) 0.2668(5) 0.034(3) Uani 0.48(5) 1 d PDU C 1
O10 O 0.4954(5) 0.7951(9) 0.3412(4) 0.044(4) Uani 0.48(5) 1 d PDU C 1
O9A O 0.5302(5) 0.7979(6) 0.2629(3) 0.032(3) Uani 0.52(5) 1 d PDU C 2
O10A O 0.5040(7) 0.7749(10) 0.3394(5) 0.063(4) Uani 0.52(5) 1 d PDU C 2
O11 O 0.69172(11) 0.88663(11) 0.23757(9) 0.0381(6) Uani 1 1 d U B .
O12 O 0.72713(9) 0.92576(10) 0.30382(9) 0.0291(5) Uani 1 1 d U B .
O13 O 0.47077(9) 0.82306(9) 0.64355(9) 0.0259(5) Uani 1 1 d U . .
O14 O 0.51007(10) 0.80661(10) 0.71741(10) 0.0367(6) Uani 1 1 d U . .
O15 O 0.65897(12) 0.91453(14) 0.75843(10) 0.0497(8) Uani 1 1 d U . .
O16 O 0.70841(9) 0.94013(8) 0.69667(9) 0.0255(5) Uani 1 1 d U . .
C55 C 0.0459(4) 0.2786(3) 0.9898(4) 0.057(3) Uani 0.50 1 d PDU . 1
H55 H 0.0150 0.2968 0.9860 0.068 Uiso 0.50 1 calc PR . 1
C56 C 0.5844(5) 0.8615(4) 0.0000(5) 0.076(3) Uani 0.50 1 d PDU . 1
H56A H 0.5519 0.8741 0.0128 0.115 Uiso 0.50 1 calc PR . 1
H56B H 0.5892 0.8731 -0.0351 0.115 Uiso 0.50 1 calc PR . 1
H56C H 0.6119 0.8746 0.0212 0.115 Uiso 0.50 1 calc PR . 1
C57 C 0.6307(7) 0.7800(8) -0.0003(9) 0.157(8) Uani 0.50 1 d PDU . 1
H57A H 0.6247 0.7435 0.0059 0.236 Uiso 0.50 1 calc PR . 1
H57B H 0.6534 0.7936 0.0259 0.236 Uiso 0.50 1 calc PR . 1
H57C H 0.6463 0.7845 -0.0337 0.236 Uiso 0.50 1 calc PR . 1
N13 N 0.5847(3) 0.8064(3) 0.0013(3) 0.055(2) Uani 0.50 1 d PDU . 1
O23 O 0.0425(3) 0.2326(2) 0.9854(3) 0.0628(19) Uani 0.50 1 d PDU . 1
C58 C -0.0049(5) 1.4271(5) 0.2198(5) 0.087(4) Uani 0.50 1 d PDU D 2
H58 H -0.0238 1.3982 0.2308 0.104 Uiso 0.50 1 calc PR D 2
C59 C 0.0669(5) 1.4532(5) 0.1688(5) 0.100(4) Uani 0.50 1 d PDU D 2
H59A H 0.0545 1.4705 0.1383 0.150 Uiso 0.50 1 calc PR D 2
H59B H 0.0987 1.4355 0.1611 0.150 Uiso 0.50 1 calc PR D 2
H59C H 0.0728 1.4786 0.1956 0.150 Uiso 0.50 1 calc PR D 2
C60 C 0.0402(6) 1.3657(5) 0.1663(5) 0.111(5) Uani 0.50 1 d PDU D 2
H60A H 0.0446 1.3418 0.1947 0.166 Uiso 0.50 1 calc PR D 2
H60B H 0.0711 1.3665 0.1458 0.166 Uiso 0.50 1 calc PR D 2
H60C H 0.0118 1.3543 0.1452 0.166 Uiso 0.50 1 calc PR D 2
N14 N 0.0298(4) 1.4165(4) 0.1858(4) 0.077(3) Uani 0.50 1 d PDU D 2
O24 O -0.0175(5) 1.4682(5) 0.2404(5) 0.137(4) Uani 0.50 1 d PDU D 2
C61 C 0.2166(4) 0.9508(5) 0.9800(6) 0.096(4) Uani 0.50 1 d PDU E -1
H61 H 0.2076 0.9859 0.9833 0.115 Uiso 0.50 1 calc PR E -1
C62 C 0.2017(7) 0.8618(5) 0.9834(8) 0.131(6) Uani 0.50 1 d PDU E -1
H62A H 0.2382 0.8626 0.9769 0.197 Uiso 0.50 1 calc PR E -1
H62B H 0.1847 0.8429 0.9561 0.197 Uiso 0.50 1 calc PR E -1
H62C H 0.1953 0.8448 1.0159 0.197 Uiso 0.50 1 calc PR E -1
C63 C 0.1303(5) 0.9226(6) 0.9927(6) 0.105(5) Uani 0.50 1 d PDU E -1
H63A H 0.1250 0.9564 1.0080 0.157 Uiso 0.50 1 calc PR E -1
H63B H 0.1169 0.8961 1.0154 0.157 Uiso 0.50 1 calc PR E -1
H63C H 0.1127 0.9209 0.9600 0.157 Uiso 0.50 1 calc PR E -1
N15 N 0.1821(4) 0.9145(4) 0.9852(5) 0.084(3) Uani 0.50 1 d PDU E -1
O25 O 0.2599(3) 0.9388(4) 0.9711(4) 0.098(3) Uani 0.50 1 d PDU E -1

loop_
_atom_site_aniso_label
_atom_site_aniso_U_11
_atom_site_aniso_U_22
_atom_site_aniso_U_33
_atom_site_aniso_U_23
_atom_site_aniso_U_13
_atom_site_aniso_U_12
Zn1 0.0205(2) 0.02267(18) 0.02040(19) -0.00136(13) 0.00180(14) -0.00388(14)
Zn2 0.01789(19) 0.02715(19) 0.01995(19) -0.00121(14) 0.00010(14) 0.00007(14)
Zn3 0.0302(2) 0.02463(19) 0.02047(19) -0.00594(14) -0.00399(15) 0.00772(15)
Zn4 0.0210(2) 0.02359(18) 0.01815(18) -0.00306(13) -0.00176(14) 0.00032(14)
C1 0.033(2) 0.0253(16) 0.0236(16) 0.0021(13) 0.0004(14) -0.0018(14)
C2 0.0234(17) 0.0236(15) 0.0232(16) -0.0034(12) 0.0024(13) 0.0005(12)
C3 0.031(2) 0.0264(16) 0.0246(17) -0.0028(13) 0.0050(14) -0.0012(13)
C4 0.0266(19) 0.0270(16) 0.0293(18) -0.0061(13) 0.0013(14) 0.0037(13)
C5 0.032(2) 0.0317(18) 0.035(2) -0.0106(15) 0.0003(16) 0.0036(15)
C6 0.032(2) 0.0290(17) 0.0258(17) -0.0047(13) -0.0027(14) 0.0082(14)
C7 0.030(2) 0.0283(16) 0.0242(17) -0.0053(13) -0.0037(14) 0.0043(14)
C8 0.0277(19) 0.0269(16) 0.0236(16) -0.0048(13) 0.0003(13) 0.0031(13)
C9 0.041(2) 0.0350(19) 0.0271(18) -0.0057(14) -0.0081(16) 0.0178(16)
C10 0.040(2) 0.0370(19) 0.0197(16) -0.0070(14) -0.0070(14) 0.0256(16)
C11 0.051(3) 0.038(2) 0.0225(17) -0.0050(15) -0.0054(17) 0.0195(18)
C12 0.051(3) 0.0341(19) 0.0277(19) -0.0062(15) -0.0060(17) 0.0207(18)
C13 0.035(2) 0.0307(17) 0.0256(17) -0.0039(14) -0.0063(15) 0.0134(15)
C14 0.030(2) 0.0284(17) 0.0280(17) -0.0032(13) -0.0048(14) 0.0120(14)
C15 0.0288(19) 0.0290(16) 0.0221(16) -0.0012(13) -0.0017(13) 0.0078(14)
C16 0.035(2) 0.0263(16) 0.0209(16) -0.0023(12) 0.0015(14) 0.0097(14)
C17 0.0282(19) 0.0245(15) 0.0232(16) -0.0012(12) 0.0063(13) 0.0061(13)
C18 0.041(2) 0.0313(18) 0.0255(17) -0.0031(14) 0.0017(15) 0.0169(16)
C19 0.041(3) 0.054(3) 0.039(2) -0.0027(19) -0.0119(19) -0.019(2)
C20 0.036(2) 0.045(2) 0.0293(19) 0.0007(16) -0.0089(16) -0.0181(17)
C21 0.036(2) 0.0336(18) 0.0265(18) -0.0023(14) -0.0073(15) -0.0086(15)
C22 0.032(2) 0.0276(16) 0.0252(17) -0.0004(13) -0.0032(14) -0.0056(14)
C23 0.0286(19) 0.0271(16) 0.0208(15) -0.0002(12) -0.0027(13) -0.0011(13)
C24 0.036(2) 0.041(2) 0.0231(17) -0.0002(14) -0.0022(15) -0.0161(16)
C25 0.040(2) 0.055(2) 0.0238(18) -0.0037(16) -0.0017(16) -0.0224(19)
C26 0.041(2) 0.053(2) 0.033(2) 0.0005(18) -0.0017(18) -0.0233(19)
C27 0.040(2) 0.061(3) 0.0219(18) -0.0038(17) -0.0001(16) -0.031(2)
C28 0.032(2) 0.043(2) 0.0265(18) -0.0039(15) 0.0001(15) -0.0171(16)
C29 0.031(2) 0.043(2) 0.0204(16) -0.0034(14) 0.0031(14) -0.0139(16)
C30 0.0246(18) 0.0318(17) 0.0240(16) -0.0029(13) -0.0019(13) -0.0083(13)
C31 0.0196(17) 0.0291(16) 0.0222(16) 0.0024(12) 0.0016(12) -0.0033(13)
C32 0.0251(18) 0.0230(15) 0.0260(17) 0.0038(12) -0.0014(13) -0.0023(13)
C33 0.0290(19) 0.0323(18) 0.0231(17) 0.0004(13) 0.0028(14) -0.0060(14)
C34 0.0253(19) 0.0343(18) 0.0240(17) -0.0026(13) 0.0005(13) -0.0049(14)
C35 0.0269(19) 0.0374(19) 0.0256(18) -0.0055(14) 0.0015(14) -0.0073(15)
C36 0.0284(19) 0.0391(19) 0.0226(17) -0.0030(14) 0.0016(14) -0.0156(15)
C37 0.033(3) 0.033(3) 0.091(5) -0.001(3) 0.028(3) -0.001(2)
C38 0.109(7) 0.110(8) 0.188(9) -0.014(7) 0.049(7) -0.011(6)
C39 0.053(6) 0.070(6) 0.147(8) 0.020(6) -0.007(6) -0.006(5)
N7 0.041(4) 0.046(4) 0.153(6) -0.001(4) 0.031(4) -0.006(3)
O17 0.016(3) 0.040(3) 0.054(5) 0.018(3) -0.003(3) 0.002(2)
C37A 0.021(5) 0.041(5) 0.050(6) 0.004(5) 0.009(4) -0.005(4)
C38A 0.070(9) 0.074(9) 0.094(10) 0.005(8) 0.022(8) 0.006(7)
C39A 0.038(7) 0.051(7) 0.107(9) -0.009(7) -0.004(7) -0.016(6)
N7A 0.036(6) 0.046(7) 0.103(8) -0.010(6) 0.022(6) 0.008(5)
O17A 0.029(6) 0.039(6) 0.043(7) 0.002(6) 0.001(5) -0.012(5)
C40 0.053(4) 0.077(4) 0.049(3) -0.002(3) -0.003(3) -0.002(3)
C41 0.179(8) 0.121(7) 0.106(6) 0.024(6) -0.021(6) 0.009(6)
C42 0.164(8) 0.197(9) 0.117(7) -0.058(7) 0.041(6) 0.013(7)
N8 0.073(4) 0.104(4) 0.055(3) -0.016(3) 0.004(3) -0.015(3)
O18 0.061(3) 0.032(2) 0.0192(16) -0.0044(13) 0.0036(16) -0.003(2)
C40A 0.086(8) 0.089(8) 0.080(8) -0.002(7) 0.001(7) -0.005(7)
C41A 0.133(14) 0.127(14) 0.133(14) -0.001(9) -0.004(9) -0.002(9)
C42A 0.17(2) 0.17(2) 0.17(2) -0.002(10) 0.000(10) 0.002(10)
N8A 0.117(10) 0.117(10) 0.111(10) -0.002(8) -0.002(8) -0.007(8)
O18A 0.051(8) 0.048(8) 0.034(8) -0.012(6) 0.009(6) -0.011(7)
C43 0.046(4) 0.037(3) 0.046(3) -0.014(3) 0.003(3) -0.014(3)
C44 0.056(5) 0.067(5) 0.097(6) -0.027(4) -0.003(4) -0.022(4)
C45 0.074(5) 0.040(4) 0.100(6) -0.002(4) 0.019(4) -0.003(3)
N9 0.055(4) 0.046(3) 0.073(4) -0.014(3) 0.000(3) -0.016(3)
O19 0.032(3) 0.032(3) 0.024(3) -0.005(2) -0.0080(19) -0.009(2)
C43A 0.045(6) 0.047(6) 0.038(6) -0.004(5) -0.002(5) -0.005(6)
C44A 0.070(9) 0.065(8) 0.073(9) -0.017(7) -0.001(7) 0.006(7)
C45A 0.089(9) 0.073(9) 0.088(9) -0.022(7) 0.004(8) -0.008(8)
N9A 0.060(7) 0.052(6) 0.052(6) -0.017(5) 0.013(5) -0.020(5)
O19A 0.036(6) 0.033(5) 0.036(6) 0.009(4) -0.009(4) 0.005(4)
C46 0.028(3) 0.035(3) 0.048(3) 0.000(2) -0.003(2) -0.003(2)
C47 0.045(4) 0.066(4) 0.090(5) -0.001(4) 0.023(4) -0.007(3)
C48 0.040(4) 0.062(5) 0.070(5) -0.020(4) 0.009(3) -0.018(4)
N10 0.032(3) 0.045(3) 0.058(3) -0.005(2) 0.000(2) -0.002(2)
O20 0.038(3) 0.041(4) 0.032(4) -0.009(3) -0.009(3) 0.001(3)
C46A 0.057(7) 0.071(7) 0.065(7) 0.008(6) -0.005(6) -0.004(6)
C47A 0.119(11) 0.122(11) 0.129(11) 0.006(9) -0.016(9) -0.007(9)
C48A 0.094(13) 0.091(13) 0.086(12) -0.005(9) -0.008(9) -0.009(9)
N10A 0.073(8) 0.103(8) 0.077(8) 0.010(7) -0.025(7) -0.011(7)
O20A 0.023(5) 0.032(7) 0.025(6) 0.004(5) -0.005(4) 0.006(4)
C49 0.057(4) 0.047(4) 0.039(3) 0.002(3) 0.001(3) 0.013(3)
C50 0.142(8) 0.125(7) 0.083(6) 0.032(6) -0.016(6) 0.019(6)
C51 0.089(6) 0.088(6) 0.073(5) -0.013(5) 0.010(5) -0.010(5)
N11 0.077(5) 0.083(4) 0.042(3) 0.010(3) -0.001(3) -0.015(4)
O21 0.043(3) 0.039(3) 0.024(2) -0.010(2) -0.0052(18) -0.001(3)
C49A 0.082(7) 0.081(7) 0.061(6) 0.001(6) 0.001(6) -0.002(6)
C50A 0.103(10) 0.099(10) 0.116(11) 0.005(8) -0.004(8) -0.004(8)
C51A 0.133(11) 0.128(11) 0.119(11) -0.004(9) -0.008(8) -0.006(9)
N11A 0.101(8) 0.102(8) 0.090(8) 0.010(7) 0.005(7) 0.000(7)
O21A 0.045(5) 0.038(6) 0.022(4) -0.016(4) -0.002(4) -0.001(5)
C52 0.045(4) 0.028(3) 0.075(4) 0.008(3) -0.008(3) 0.001(3)
C53 0.065(6) 0.048(4) 0.096(6) -0.004(4) 0.015(5) 0.010(4)
C54 0.090(6) 0.058(5) 0.122(7) 0.021(5) -0.021(6) 0.002(4)
N12 0.044(4) 0.032(3) 0.106(5) 0.019(3) -0.003(4) 0.003(3)
O22 0.041(3) 0.020(3) 0.050(4) -0.002(3) 0.005(4) 0.006(2)
C52A 0.049(6) 0.033(5) 0.057(6) 0.004(5) 0.008(5) 0.005(5)
C53A 0.058(8) 0.049(8) 0.083(9) 0.015(7) -0.004(7) -0.007(7)
C54A 0.102(10) 0.072(9) 0.100(10) 0.005(8) 0.001(8) 0.015(8)
N12A 0.066(8) 0.055(7) 0.085(8) 0.011(6) 0.018(7) 0.006(6)
O22A 0.035(5) 0.026(5) 0.037(6) 0.008(5) -0.005(6) 0.003(4)
N1 0.043(2) 0.0422(18) 0.0312(17) -0.0048(14) -0.0025(14) 0.0163(15)
N2 0.042(2) 0.074(3) 0.0320(18) -0.0033(17) 0.0007(15) 0.0322(19)
N3 0.059(3) 0.086(3) 0.0302(18) -0.0055(18) -0.0063(17) 0.047(2)
N4 0.074(3) 0.075(3) 0.041(2) 0.000(2) 0.003(2) -0.038(2)
N5 0.082(3) 0.071(3) 0.034(2) -0.0009(18) 0.004(2) -0.044(2)
N6 0.045(2) 0.066(2) 0.0327(18) 0.0004(16) 0.0015(16) -0.0293(18)
O1 0.0223(12) 0.0243(11) 0.0244(11) -0.0002(9) 0.0005(9) 0.0003(9)
O2 0.066(2) 0.0341(14) 0.0219(13) -0.0028(10) 0.0023(12) 0.0077(13)
O3 0.0455(18) 0.0369(14) 0.0416(16) 0.0004(12) 0.0165(13) 0.0138(12)
O4 0.091(3) 0.0557(19) 0.0427(18) -0.0101(15) -0.0042(17) 0.0479(19)
O5 0.0433(16) 0.0312(13) 0.0231(12) -0.0001(10) 0.0036(11) 0.0184(11)
O6 0.0308(14) 0.0301(12) 0.0244(12) -0.0015(10) 0.0007(10) 0.0091(10)
O7 0.0375(16) 0.0396(14) 0.0246(13) -0.0057(10) -0.0078(11) 0.0177(12)
O8 0.0444(17) 0.0306(13) 0.0387(15) -0.0089(11) -0.0169(12) 0.0163(12)
O9 0.034(5) 0.026(6) 0.042(4) 0.001(3) -0.006(4) -0.012(4)
O10 0.039(5) 0.057(7) 0.035(4) 0.001(4) -0.001(3) -0.032(4)
O9A 0.040(4) 0.020(5) 0.037(4) 0.003(3) -0.026(3) -0.006(3)
O10A 0.048(5) 0.074(8) 0.068(5) -0.009(5) -0.003(4) -0.035(6)
O11 0.0449(17) 0.0445(15) 0.0249(13) -0.0087(11) 0.0007(11) -0.0159(13)
O12 0.0286(14) 0.0361(13) 0.0226(12) -0.0026(10) 0.0007(10) -0.0113(10)
O13 0.0211(12) 0.0296(12) 0.0269(12) 0.0057(9) -0.0023(9) -0.0037(9)
O14 0.0376(15) 0.0428(15) 0.0298(14) 0.0138(11) -0.0111(12) -0.0169(12)
O15 0.0396(18) 0.087(2) 0.0230(14) -0.0067(14) 0.0014(12) -0.0251(16)
O16 0.0239(13) 0.0254(11) 0.0271(12) -0.0045(9) 0.0002(10) -0.0050(9)
C55 0.064(6) 0.042(4) 0.065(5) 0.002(4) 0.012(5) 0.023(4)
C56 0.075(7) 0.081(7) 0.072(6) -0.002(5) 0.016(5) -0.012(6)
C57 0.151(11) 0.151(11) 0.170(11) 0.016(8) 0.009(9) -0.001(9)
N13 0.044(4) 0.057(4) 0.065(5) 0.004(4) 0.011(4) -0.001(4)
O23 0.051(4) 0.045(3) 0.093(5) -0.001(3) -0.013(4) 0.018(3)
C58 0.073(7) 0.072(6) 0.115(8) 0.027(6) -0.009(6) -0.007(6)
C59 0.078(7) 0.115(8) 0.106(8) 0.050(7) -0.020(6) -0.026(6)
C60 0.124(9) 0.109(8) 0.100(8) 0.036(7) -0.024(7) -0.027(7)
N14 0.069(6) 0.079(5) 0.083(6) 0.033(5) -0.012(5) -0.008(5)
O24 0.111(8) 0.126(7) 0.173(8) -0.028(7) 0.012(6) -0.004(6)
C61 0.094(8) 0.079(7) 0.114(8) 0.022(6) -0.001(7) 0.003(6)
C62 0.137(10) 0.108(9) 0.150(10) -0.023(8) 0.000(8) 0.003(8)
C63 0.105(9) 0.105(8) 0.104(8) -0.009(7) -0.005(7) -0.018(7)
N15 0.075(6) 0.075(6) 0.102(6) 0.000(5) -0.008(5) 0.005(5)
O25 0.035(4) 0.117(6) 0.143(7) 0.061(5) 0.029(4) 0.037(4)

loop_
_atom_type_symbol
_atom_type_description
_atom_type_scat_dispersion_real
_atom_type_scat_dispersion_imag
_atom_type_scat_source
C C 0.0033 0.0016 'International Tables Vol C Tables 4.2.6.8 and 6.1.1.4'
H H 0.0000 0.0000 'International Tables Vol C Tables 4.2.6.8 and 6.1.1.4'
N N 0.0061 0.0033 'International Tables Vol C Tables 4.2.6.8 and 6.1.1.4'
O O 0.0106 0.0060 'International Tables Vol C Tables 4.2.6.8 and 6.1.1.4'
Zn Zn 0.2839 1.4301 'International Tables Vol C Tables 4.2.6.8 and 6.1.1.4'

loop_
_geom_angle_atom_site_label_1
_geom_angle_atom_site_label_2
_geom_angle_atom_site_label_3
_geom_angle
_geom_angle_site_symmetry_1
_geom_angle_site_symmetry_3
O5 Zn1 O9 131.6(5) 7_576 .
O5 Zn1 O9A 135.6(3) 7_576 .
O9 Zn1 O9A 9.6(9) . .
O5 Zn1 O14 97.57(12) 7_576 7_575
O9 Zn1 O14 92.2(6) . 7_575
O9A Zn1 O14 99.4(5) . 7_575
O5 Zn1 O1 110.17(10) 7_576 .
O9 Zn1 O1 116.1(6) . .
O9A Zn1 O1 108.8(4) . .
O14 Zn1 O1 94.92(10) 7_575 .
O5 Zn1 O2 95.40(11) 7_576 .
O9 Zn1 O2 95.9(7) . .
O9A Zn1 O2 86.7(6) . .
O14 Zn1 O2 154.02(10) 7_575 .
O1 Zn1 O2 59.39(9) . .
O5 Zn1 C1 106.00(12) 7_576 .
O9 Zn1 C1 106.5(7) . .
O9A Zn1 C1 97.0(5) . .
O14 Zn1 C1 125.08(11) 7_575 .
O1 Zn1 C1 30.45(10) . .
O2 Zn1 C1 29.02(10) . .
O13 Zn2 O17A 172.0(9) 7_575 .
O13 Zn2 O17 171.7(4) 7_575 .
O17A Zn2 O17 8.0(8) . .
O13 Zn2 O19A 96.6(5) 7_575 .
O17A Zn2 O19A 91.2(10) . .
O17 Zn2 O19A 88.8(6) . .
O13 Zn2 O18 89.4(2) 7_575 .
O17A Zn2 O18 93.2(6) . .
O17 Zn2 O18 85.2(3) . .
O19A Zn2 O18 80.5(4) . .
O13 Zn2 O18A 91.7(11) 7_575 .
O17A Zn2 O18A 92.2(12) . .
O17 Zn2 O18A 84.2(11) . .
O19A Zn2 O18A 69.6(8) . .
O18 Zn2 O18A 11.0(7) . .
O13 Zn2 O6 95.37(10) 7_575 7_576
O17A Zn2 O6 83.2(7) . 7_576
O17 Zn2 O6 90.9(3) . 7_576
O19A Zn2 O6 90.5(4) . 7_576
O18 Zn2 O6 170.31(17) . 7_576
O18A Zn2 O6 159.5(8) . 7_576
O13 Zn2 O19 88.42(19) 7_575 .
O17A Zn2 O19 99.0(10) . .
O17 Zn2 O19 98.0(5) . .
O19A Zn2 O19 13.4(3) . .
O18 Zn2 O19 91.0(2) . .
O18A Zn2 O19 80.3(7) . .
O6 Zn2 O19 80.74(17) 7_576 .
O13 Zn2 O1 85.43(9) 7_575 .
O17A Zn2 O1 87.0(10) . .
O17 Zn2 O1 88.5(5) . .
O19A Zn2 O1 172.4(3) . .
O18 Zn2 O1 92.21(15) . .
O18A Zn2 O1 103.1(7) . .
O6 Zn2 O1 96.55(9) 7_576 .
O19 Zn2 O1 173.02(17) . .
O22 Zn3 O8 171.4(3) . 5_675
O22 Zn3 O21 79.1(3) . .
O8 Zn3 O21 94.08(18) 5_675 .
O22 Zn3 O21A 92.5(4) . .
O8 Zn3 O21A 80.3(4) 5_675 .
O21 Zn3 O21A 14.2(3) . .
O22 Zn3 O11 91.6(3) . .
O8 Zn3 O11 96.10(12) 5_675 .
O21 Zn3 O11 165.16(19) . .
O21A Zn3 O11 172.0(5) . .
O22 Zn3 O20 96.1(5) . .
O8 Zn3 O20 88.4(3) 5_675 .
O21 Zn3 O20 85.0(3) . .
O21A Zn3 O20 88.2(5) . .
O11 Zn3 O20 84.6(3) . .
O22 Zn3 O22A 10.2(5) . .
O8 Zn3 O22A 172.5(7) 5_675 .
O21 Zn3 O22A 89.1(4) . .
O21A Zn3 O22A 102.4(6) . .
O11 Zn3 O22A 82.1(5) . .
O20 Zn3 O22A 98.7(8) . .
O22 Zn3 O20A 90.4(8) . .
O8 Zn3 O20A 94.8(7) 5_675 .
O21 Zn3 O20A 90.3(7) . .
O21A Zn3 O20A 95.0(7) . .
O11 Zn3 O20A 78.2(6) . .
O20 Zn3 O20A 8.7(8) . .
O22A Zn3 O20A 92.0(10) . .
O22 Zn3 O16 89.8(4) . 8_755
O8 Zn3 O16 85.82(10) 5_675 8_755
O21 Zn3 O16 96.8(2) . 8_755
O21A Zn3 O16 92.2(4) . 8_755
O11 Zn3 O16 94.66(10) . 8_755
O20 Zn3 O16 174.0(3) . 8_755
O22A Zn3 O16 87.0(8) . 8_755
O20A Zn3 O16 172.8(6) . 8_755
O3 Zn4 O12 128.10(12) 4_575 .
O3 Zn4 O7 95.67(12) 4_575 5_675
O12 Zn4 O7 99.00(12) . 5_675
O3 Zn4 O16 113.54(12) 4_575 8_755
O12 Zn4 O16 113.01(10) . 8_755
O7 Zn4 O16 98.49(10) 5_675 8_755
O3 Zn4 O15 90.23(13) 4_575 8_755
O12 Zn4 O15 95.62(12) . 8_755
O7 Zn4 O15 155.86(10) 5_675 8_755
O16 Zn4 O15 57.92(9) 8_755 8_755
O3 Zn4 C35 100.42(13) 4_575 8_755
O12 Zn4 C35 108.59(12) . 8_755
O7 Zn4 C35 127.78(11) 5_675 8_755
O16 Zn4 C35 29.97(10) 8_755 8_755
O15 Zn4 C35 28.20(10) 8_755 8_755
O2 C1 O1 121.2(3) . .
O2 C1 C2 120.2(3) . .
O1 C1 C2 118.5(3) . .
O2 C1 Zn1 66.7(2) . .
O1 C1 Zn1 54.79(16) . .
C2 C1 Zn1 169.7(3) . .
C8 C2 C3 120.7(3) . .
C8 C2 C1 120.7(3) . .
C3 C2 C1 118.6(3) . .
C4 C3 C2 120.8(3) . .
C4 C3 H3 119.6 . .
C2 C3 H3 119.6 . .
C3 C4 C6 119.2(3) . .
C3 C4 C5 121.1(3) . .
C6 C4 C5 119.7(3) . .
O4 C5 O3 124.6(4) . .
O4 C5 C4 120.6(3) . .
O3 C5 C4 114.9(3) . .
C7 C6 C4 119.4(3) . .
C7 C6 H6 120.3 . .
C4 C6 H6 120.3 . .
C6 C7 C8 121.7(3) . .
C6 C7 N1 119.1(3) . .
C8 C7 N1 119.2(3) . .
C2 C8 C7 118.2(3) . .
C2 C8 H8 120.9 . .
C7 C8 H8 120.9 . .
C10 C9 N1 104.9(3) . .
C10 C9 H9 127.6 . .
N1 C9 H9 127.6 . .
C9 C10 N3 109.5(3) . .
C9 C10 C11 128.1(3) . .
N3 C10 C11 122.4(3) . .
C12 C11 C18 120.3(3) . .
C12 C11 C10 120.1(3) . .
C18 C11 C10 119.6(3) . .
C11 C12 C13 119.4(3) . .
C11 C12 H12 120.3 . .
C13 C12 H12 120.3 . .
C15 C13 C12 120.5(3) . .
C15 C13 C14 120.9(3) . .
C12 C13 C14 118.5(3) . .
O8 C14 O7 126.2(3) . .
O8 C14 C13 117.2(3) . .
O7 C14 C13 116.6(3) . .
C13 C15 C16 119.7(3) . .
C13 C15 H15 120.1 . .
C16 C15 H15 120.1 . .
C18 C16 C15 120.1(3) . .
C18 C16 C17 118.5(3) . .
C15 C16 C17 121.4(3) . .
O6 C17 O5 126.1(3) . .
O6 C17 C16 119.1(3) . .
O5 C17 C16 114.7(3) . .
C16 C18 C11 119.9(3) . .
C16 C18 H18 120.1 . .
C11 C18 H18 120.1 . .
O9 C19 O10A 115.9(9) . .
O9 C19 O10 127.0(8) . .
O10A C19 O10 26.5(7) . .
O9 C19 O9A 14.7(13) . .
O10A C19 O9A 121.4(8) . .
O10 C19 O9A 124.8(9) . .
O9 C19 C20 116.5(6) . .
O10A C19 C20 123.4(7) . .
O10 C19 C20 116.2(7) . .
O9A C19 C20 114.8(6) . .
C21 C20 C26 120.3(3) . .
C21 C20 C19 120.2(3) . .
C26 C20 C19 119.5(4) . .
C20 C21 C22 120.5(3) . .
C20 C21 H21 119.8 . .
C22 C21 H21 119.8 . .
C21 C22 C24 119.5(3) . .
C21 C22 C23 121.5(3) . .
C24 C22 C23 118.8(3) . .
O11 C23 O12 126.2(3) . .
O11 C23 C22 118.2(3) . .
O12 C23 C22 115.6(3) . .
C22 C24 C25 119.7(3) . .
C22 C24 H24 120.2 . .
C25 C24 H24 120.2 . .
C26 C25 C24 120.3(4) . .
C26 C25 C27 121.0(4) . .
C24 C25 C27 118.6(3) . .
C25 C26 C20 119.7(4) . .
C25 C26 H26 120.2 . .
C20 C26 H26 120.2 . .
C28 C27 N4 108.4(3) . .
C28 C27 C25 130.0(4) . .
N4 C27 C25 121.5(4) . .
N6 C28 C27 106.0(3) . .
N6 C28 H28 127.0 . .
C27 C28 H28 127.0 . .
C30 C29 C36 120.1(3) . .
C30 C29 N6 120.3(3) . .
C36 C29 N6 119.6(3) . .
C29 C30 C31 119.7(3) . .
C29 C30 H30 120.2 . .
C31 C30 H30 120.2 . .
C33 C31 C30 120.4(3) . .
C33 C31 C32 120.1(3) . .
C30 C31 C32 119.5(3) . .
O13 C32 O14 127.4(3) . .
O13 C32 C31 117.0(3) . .
O14 C32 C31 115.5(3) . .
C31 C33 C34 120.1(3) . .
C31 C33 H33 119.9 . .
C34 C33 H33 119.9 . .
C36 C34 C33 119.7(3) . .
C36 C34 C35 121.1(3) . .
C33 C34 C35 119.2(3) . .
O15 C35 O16 121.1(3) . .
O15 C35 C34 121.2(3) . .
O16 C35 C34 117.7(3) . .
O15 C35 Zn4 69.8(2) . 8_756
O16 C35 Zn4 52.03(16) . 8_756
C34 C35 Zn4 165.4(3) . 8_756
C34 C36 C29 120.0(3) . .
C34 C36 H36 120.0 . .
C29 C36 H36 120.0 . .
O17 C37 N7 121.4(8) . .
O17 C37 H37 119.3 . .
N7 C37 H37 119.3 . .
C37 N7 C38 124.0(10) . .
C37 N7 C39 120.5(9) . .
C38 N7 C39 115.4(10) . .
C37 O17 Zn2 127.6(7) . .
O17A C37A N7A 126.5(16) . .
O17A C37A H37A 116.8 . .
N7A C37A H37A 116.8 . .
N7A C38A H38D 109.5 . .
N7A C38A H38E 109.5 . .
H38D C38A H38E 109.5 . .
N7A C38A H38F 109.5 . .
H38D C38A H38F 109.5 . .
H38E C38A H38F 109.5 . .
N7A C39A H39D 109.5 . .
N7A C39A H39E 109.5 . .
H39D C39A H39E 109.5 . .
N7A C39A H39F 109.5 . .
H39D C39A H39F 109.5 . .
H39E C39A H39F 109.5 . .
C37A N7A C39A 130.9(15) . .
C37A N7A C38A 119.6(13) . .
C39A N7A C38A 109.4(13) . .
C37A O17A Zn2 125.7(18) . .
O18 C40 N8 126.9(7) . .
O18 C40 H40 116.6 . .
N8 C40 H40 116.6 . .
C40 N8 C42 122.1(8) . .
C40 N8 C41 123.1(7) . .
C42 N8 C41 114.8(8) . .
C40 O18 Zn2 124.5(4) . .
O18A C40A N8A 141(3) . .
O18A C40A H40A 109.7 . .
N8A C40A H40A 109.7 . .
N8A C41A H41D 109.5 . .
N8A C41A H41E 109.5 . .
H41D C41A H41E 109.5 . .
N8A C41A H41F 109.5 . .
H41D C41A H41F 109.5 . .
H41E C41A H41F 109.5 . .
N8A C42A H42D 109.5 . .
N8A C42A H42E 109.5 . .
H42D C42A H42E 109.5 . .
N8A C42A H42F 109.5 . .
H42D C42A H42F 109.5 . .
H42E C42A H42F 109.5 . .
C40A N8A C42A 120.8(19) . .
C40A N8A C41A 127(2) . .
C42A N8A C41A 112.2(18) . .
C40A O18A Zn2 118.1(16) . .
O19 C43 N9 127.8(7) . .
O19 C43 H43 116.1 . .
N9 C43 H43 116.1 . .
C43 N9 C44 121.6(7) . .
C43 N9 C45 121.6(6) . .
C44 N9 C45 116.7(6) . .
C43 O19 Zn2 116.5(4) . .
O19A C43A N9A 127.5(14) . .
O19A C43A H43A 116.3 . .
N9A C43A H43A 116.3 . .
N9A C44A H44D 109.5 . .
N9A C44A H44E 109.5 . .
H44D C44A H44E 109.5 . .
N9A C44A H44F 109.5 . .
H44D C44A H44F 109.5 . .
H44E C44A H44F 109.5 . .
N9A C45A H45D 109.5 . .
N9A C45A H45E 109.5 . .
H45D C45A H45E 109.5 . .
N9A C45A H45F 109.5 . .
H45D C45A H45F 109.5 . .
H45E C45A H45F 109.5 . .
C43A N9A C44A 115.4(12) . .
C43A N9A C45A 126.2(14) . .
C44A N9A C45A 118.2(13) . .
C43A O19A Zn2 118.9(10) . .
O20 C46 N10 124.5(7) . .
O20 C46 H46 117.8 . .
N10 C46 H46 117.8 . .
C46 N10 C48 121.2(6) . .
C46 N10 C47 119.0(5) . .
C48 N10 C47 118.9(6) . .
C46 O20 Zn3 113.8(6) . .
O20A C46A N10A 129.6(19) . .
O20A C46A H46A 115.2 . .
N10A C46A H46A 115.2 . .
N10A C47A H47D 109.5 . .
N10A C47A H47E 109.5 . .
H47D C47A H47E 109.5 . .
N10A C47A H47F 109.5 . .
H47D C47A H47F 109.5 . .
H47E C47A H47F 109.5 . .
N10A C48A H48D 109.5 . .
N10A C48A H48E 109.5 . .
H48D C48A H48E 109.5 . .
N10A C48A H48F 109.5 . .
H48D C48A H48F 109.5 . .
H48E C48A H48F 109.5 . .
C46A N10A C48A 125.3(17) . .
C46A N10A C47A 118.7(16) . .
C48A N10A C47A 113.9(16) . .
C46A O20A Zn3 134.5(19) . .
O21 C49 N11 123.6(8) . .
O21 C49 H49 118.2 . .
N11 C49 H49 118.2 . .
C49 N11 C51 121.8(8) . .
C49 N11 C50 126.5(10) . .
C51 N11 C50 109.9(8) . .
C49 O21 Zn3 129.2(6) . .
O21A C49A N11A 127.3(18) . .
O21A C49A H49A 116.3 . .
N11A C49A H49A 116.3 . .
N11A C50A H50D 109.5 . .
N11A C50A H50E 109.5 . .
H50D C50A H50E 109.5 . .
N11A C50A H50F 109.5 . .
H50D C50A H50F 109.5 . .
H50E C50A H50F 109.5 . .
N11A C51A H51D 109.5 . .
N11A C51A H51E 109.5 . .
H51D C51A H51E 109.5 . .
N11A C51A H51F 109.5 . .
H51D C51A H51F 109.5 . .
H51E C51A H51F 109.5 . .
C49A N11A C50A 125.6(17) . .
C49A N11A C51A 121.5(18) . .
C50A N11A C51A 109.8(16) . .
C49A O21A Zn3 134.3(13) . .
O22 C52 N12 123.7(8) . .
O22 C52 H52 118.1 . .
N12 C52 H52 118.1 . .
C52 N12 C54 121.1(8) . .
C52 N12 C53 120.2(8) . .
C54 N12 C53 118.6(8) . .
C52 O22 Zn3 128.5(7) . .
O22A C52A N12A 124.8(15) . .
O22A C52A H52A 117.6 . .
N12A C52A H52A 117.6 . .
N12A C53A H53D 109.5 . .
N12A C53A H53E 109.5 . .
H53D C53A H53E 109.5 . .
N12A C53A H53F 109.5 . .
H53D C53A H53F 109.5 . .
H53E C53A H53F 109.5 . .
N12A C54A H54D 109.5 . .
N12A C54A H54E 109.5 . .
H54D C54A H54E 109.5 . .
N12A C54A H54F 109.5 . .
H54D C54A H54F 109.5 . .
H54E C54A H54F 109.5 . .
C52A N12A C53A 118.8(14) . .
C52A N12A C54A 124.0(15) . .
C53A N12A C54A 117.2(14) . .
C52A O22A Zn3 121.6(13) . .
N2 N1 C9 109.2(3) . .
N2 N1 C7 121.9(3) . .
C9 N1 C7 128.9(3) . .
N3 N2 N1 108.1(3) . .
N2 N3 C10 108.4(3) . .
N5 N4 C27 108.3(4) . .
N4 N5 N6 107.3(3) . .
C28 N6 N5 109.6(3) . .
C28 N6 C29 129.8(3) . .
N5 N6 C29 120.6(3) . .
C1 O1 Zn1 94.8(2) . .
C1 O1 Zn2 128.2(2) . .
Zn1 O1 Zn2 105.12(10) . .
C1 O2 Zn1 84.3(2) . .
C5 O3 Zn4 113.3(2) . 4_475
C17 O5 Zn1 122.6(2) . 7_575
C17 O6 Zn2 140.1(2) . 7_575
C14 O7 Zn4 127.4(2) . 5_675
C14 O8 Zn3 136.0(2) . 5_675
C19 O9 Zn1 109.7(7) . .
C19 O9A Zn1 106.9(6) . .
C23 O11 Zn3 143.0(2) . .
C23 O12 Zn4 120.8(2) . .
C32 O13 Zn2 132.3(2) . 7_576
C32 O14 Zn1 129.1(2) . 7_576
C35 O15 Zn4 82.0(2) . 8_756
C35 O16 Zn4 98.0(2) . 8_756
C35 O16 Zn3 129.4(2) . 8_756
Zn4 O16 Zn3 103.27(10) 8_756 8_756
O23 C55 N13 129.9(10) . 6_556
O23 C55 H55 115.0 . .
N13 C55 H55 115.0 6_556 .
C55 N13 C57 115.0(12) 6_666 .
C55 N13 C56 124.7(9) 6_666 .
C57 N13 C56 119.7(12) . .
O24 C58 N14 131.7(13) . .
O24 C58 H58 114.2 . .
N14 C58 H58 114.2 . .
N14 C59 H59A 109.5 . .
N14 C59 H59B 109.5 . .
H59A C59 H59B 109.5 . .
N14 C59 H59C 109.5 . .
H59A C59 H59C 109.5 . .
H59B C59 H59C 109.5 . .
N14 C60 H60A 109.5 . .
N14 C60 H60B 109.5 . .
H60A C60 H60B 109.5 . .
N14 C60 H60C 109.5 . .
H60A C60 H60C 109.5 . .
H60B C60 H60C 109.5 . .
C58 N14 C59 123.2(11) . .
C58 N14 C60 124.6(10) . .
C59 N14 C60 111.7(11) . .
O25 C61 N15 119.1(12) . .
O25 C61 H61 120.5 . .
N15 C61 H61 120.5 . .
C61 N15 C63 125.5(11) . .
C61 N15 C62 115.1(11) . .
C63 N15 C62 119.4(12) . .

loop_
_geom_bond_atom_site_label_1
_geom_bond_atom_site_label_2
_geom_bond_distance
_geom_bond_site_symmetry_2
Zn1 O5 1.933(2) 7_576
Zn1 O9 1.945(10) .
Zn1 O9A 1.953(9) .
Zn1 O14 2.018(2) 7_575
Zn1 O1 2.072(2) .
Zn1 O2 2.333(3) .
Zn1 C1 2.528(3) .
Zn2 O13 2.029(2) 7_575
Zn2 O17A 2.04(2) .
Zn2 O17 2.060(9) .
Zn2 O19A 2.064(11) .
Zn2 O18 2.083(4) .
Zn2 O18A 2.109(15) .
Zn2 O6 2.121(2) 7_576
Zn2 O19 2.127(5) .
Zn2 O1 2.200(2) .
Zn3 O22 2.013(8) .
Zn3 O8 2.031(2) 5_675
Zn3 O21 2.074(5) .
Zn3 O21A 2.087(10) .
Zn3 O11 2.094(3) .
Zn3 O20 2.122(9) .
Zn3 O22A 2.148(19) .
Zn3 O20A 2.16(2) .
Zn3 O16 2.223(2) 8_755
Zn4 O3 1.917(3) 4_575
Zn4 O12 1.938(2) .
Zn4 O7 2.019(2) 5_675
Zn4 O16 2.041(2) 8_755
Zn4 O15 2.430(3) 8_755
Zn4 C35 2.564(4) 8_755
C1 O2 1.232(4) .
C1 O1 1.285(4) .
C1 C2 1.502(5) .
C2 C8 1.384(5) .
C2 C3 1.391(5) .
C3 C4 1.385(5) .
C3 H3 0.9500 .
C4 C6 1.398(5) .
C4 C5 1.489(5) .
C5 O4 1.223(5) .
C5 O3 1.278(5) .
C6 C7 1.386(5) .
C6 H6 0.9500 .
C7 C8 1.397(5) .
C7 N1 1.451(5) .
C8 H8 0.9500 .
C9 C10 1.350(5) .
C9 N1 1.368(5) .
C9 H9 0.9500 .
C10 N3 1.353(5) .
C10 C11 1.443(5) .
C11 C12 1.388(5) .
C11 C18 1.393(5) .
C12 C13 1.390(5) .
C12 H12 0.9500 .
C13 C15 1.381(5) .
C13 C14 1.498(5) .
C14 O8 1.255(4) .
C14 O7 1.256(4) .
C15 C16 1.399(5) .
C15 H15 0.9500 .
C16 C18 1.377(5) .
C16 C17 1.505(4) .
C17 O6 1.249(4) .
C17 O5 1.255(4) .
C18 H18 0.9500 .
C19 O9 1.235(10) .
C19 O10A 1.252(10) .
C19 O10 1.263(10) .
C19 O9A 1.287(9) .
C19 C20 1.510(5) .
C20 C21 1.381(5) .
C20 C26 1.382(5) .
C21 C22 1.387(5) .
C21 H21 0.9500 .
C22 C24 1.389(5) .
C22 C23 1.493(5) .
C23 O11 1.235(4) .
C23 O12 1.264(4) .
C24 C25 1.396(5) .
C24 H24 0.9500 .
C25 C26 1.382(5) .
C25 C27 1.446(5) .
C26 H26 0.9500 .
C27 C28 1.350(5) .
C27 N4 1.362(5) .
C28 N6 1.333(5) .
C28 H28 0.9500 .
C29 C30 1.389(5) .
C29 C36 1.405(5) .
C29 N6 1.445(5) .
C30 C31 1.390(4) .
C30 H30 0.9500 .
C31 C33 1.382(5) .
C31 C32 1.505(5) .
C32 O13 1.252(4) .
C32 O14 1.254(4) .
C33 C34 1.407(5) .
C33 H33 0.9500 .
C34 C36 1.379(5) .
C34 C35 1.480(5) .
C35 O15 1.223(4) .
C35 O16 1.293(4) .
C35 Zn4 2.564(3) 8_756
C36 H36 0.9500 .
C37 O17 1.241(11) .
C37 N7 1.325(8) .
C37 H37 0.9500 .
C38 N7 1.432(11) .
C38 H38A 0.9800 .
C38 H38B 0.9800 .
C38 H38C 0.9800 .
C39 N7 1.450(10) .
C39 H39A 0.9800 .
C39 H39B 0.9800 .
C39 H39C 0.9800 .
C37A O17A 1.224(14) .
C37A N7A 1.323(12) .
C37A H37A 0.9500 .
C38A N7A 1.459(13) .
C38A H38D 0.9800 .
C38A H38E 0.9800 .
C38A H38F 0.9800 .
C39A N7A 1.417(13) .
C39A H39D 0.9800 .
C39A H39E 0.9800 .
C39A H39F 0.9800 .
C40 O18 1.203(7) .
C40 N8 1.333(7) .
C40 H40 0.9500 .
C41 N8 1.475(9) .
C41 H41A 0.9800 .
C41 H41B 0.9800 .
C41 H41C 0.9800 .
C42 N8 1.435(9) .
C42 H42A 0.9800 .
C42 H42B 0.9800 .
C42 H42C 0.9800 .
C40A O18A 1.224(14) .
C40A N8A 1.307(14) .
C40A H40A 0.9500 .
C41A N8A 1.479(14) .
C41A H41D 0.9800 .
C41A H41E 0.9800 .
C41A H41F 0.9800 .
C42A N8A 1.455(14) .
C42A H42D 0.9800 .
C42A H42E 0.9800 .
C42A H42F 0.9800 .
C43 O19 1.251(8) .
C43 N9 1.325(7) .
C43 H43 0.9500 .
C44 N9 1.461(8) .
C44 H44A 0.9800 .
C44 H44B 0.9800 .
C44 H44C 0.9800 .
C45 N9 1.473(9) .
C45 H45A 0.9800 .
C45 H45B 0.9800 .
C45 H45C 0.9800 .
C43A O19A 1.190(12) .
C43A N9A 1.327(12) .
C43A H43A 0.9500 .
C44A N9A 1.460(13) .
C44A H44D 0.9800 .
C44A H44E 0.9800 .
C44A H44F 0.9800 .
C45A N9A 1.480(13) .
C45A H45D 0.9800 .
C45A H45E 0.9800 .
C45A H45F 0.9800 .
C46 O20 1.236(11) .
C46 N10 1.341(6) .
C46 H46 0.9500 .
C47 N10 1.467(7) .
C47 H47A 0.9800 .
C47 H47B 0.9800 .
C47 H47C 0.9800 .
C48 N10 1.438(9) .
C48 H48A 0.9800 .
C48 H48B 0.9800 .
C48 H48C 0.9800 .
C46A O20A 1.199(14) .
C46A N10A 1.326(12) .
C46A H46A 0.9500 .
C47A N10A 1.509(13) .
C47A H47D 0.9800 .
C47A H47E 0.9800 .
C47A H47F 0.9800 .
C48A N10A 1.440(14) .
C48A H48D 0.9800 .
C48A H48E 0.9800 .
C48A H48F 0.9800 .
C49 O21 1.198(8) .
C49 N11 1.311(9) .
C49 H49 0.9500 .
C50 N11 1.462(10) .
C50 H50A 0.9800 .
C50 H50B 0.9800 .
C50 H50C 0.9800 .
C51 N11 1.458(11) .
C51 H51A 0.9800 .
C51 H51B 0.9800 .
C51 H51C 0.9800 .
C49A O21A 1.190(13) .
C49A N11A 1.332(13) .
C49A H49A 0.9500 .
C50A N11A 1.467(14) .
C50A H50D 0.9800 .
C50A H50E 0.9800 .
C50A H50F 0.9800 .
C51A N11A 1.483(14) .
C51A H51D 0.9800 .
C51A H51E 0.9800 .
C51A H51F 0.9800 .
C52 O22 1.226(9) .
C52 N12 1.324(8) .
C52 H52 0.9500 .
C53 N12 1.446(10) .
C53 H53A 0.9800 .
C53 H53B 0.9800 .
C53 H53C 0.9800 .
C54 N12 1.424(9) .
C54 H54A 0.9800 .
C54 H54B 0.9800 .
C54 H54C 0.9800 .
C52A O22A 1.223(13) .
C52A N12A 1.320(12) .
C52A H52A 0.9500 .
C53A N12A 1.437(13) .
C53A H53D 0.9800 .
C53A H53E 0.9800 .
C53A H53F 0.9800 .
C54A N12A 1.441(13) .
C54A H54D 0.9800 .
C54A H54E 0.9800 .
C54A H54F 0.9800 .
N1 N2 1.350(5) .
N2 N3 1.309(5) .
N4 N5 1.309(5) .
N5 N6 1.363(5) .
O3 Zn4 1.917(3) 4_475
O5 Zn1 1.933(2) 7_575
O6 Zn2 2.121(2) 7_575
O7 Zn4 2.019(2) 5_675
O8 Zn3 2.031(2) 5_675
O13 Zn2 2.029(2) 7_576
O14 Zn1 2.018(2) 7_576
O15 Zn4 2.430(3) 8_756
O16 Zn4 2.041(2) 8_756
O16 Zn3 2.223(2) 8_756
C55 O23 1.210(9) .
C55 N13 1.279(13) 6_556
C55 H55 0.9500 .
C56 N13 1.438(11) .
C56 H56A 0.9800 .
C56 H56B 0.9800 .
C56 H56C 0.9800 .
C57 N13 1.400(13) .
C57 H57A 0.9800 .
C57 H57B 0.9800 .
C57 H57C 0.9800 .
N13 C55 1.279(13) 6_666
C58 O24 1.249(11) .
C58 N14 1.312(11) .
C58 H58 0.9500 .
C59 N14 1.443(11) .
C59 H59A 0.9800 .
C59 H59B 0.9800 .
C59 H59C 0.9800 .
C60 N14 1.449(12) .
C60 H60A 0.9800 .
C60 H60B 0.9800 .
C60 H60C 0.9800 .
C61 O25 1.210(11) .
C61 N15 1.324(11) .
C61 H61 0.9500 .
C62 N15 1.471(12) .
C62 H62A 0.9800 .
C62 H62B 0.9800 .
C62 H62C 0.9800 .
C63 N15 1.401(12) .
C63 H63A 0.9800 .
C63 H63B 0.9800 .
C63 H63C 0.9800 .
